data_4031303
loop_
_publ_author_name
'Golovnev, Nikolay'
'Molokeev, Maxim'

_publ_section_title
;
 Structures of bis(2-thiobarbiturato-O)tetraaquamagnesium and
 catena-[(mu2-2-thiobarbiturato-O,O)(2-thiobarbiturato-O)
 bis(mu2-aqua)diaquastrontium] monohydrate
;
_journal_issue 2
_journal_name_full 'Russian Journal of Inorganic Chemistry'
_journal_page_first 72
_journal_paper_doi 10.1134/S0036023614020107
_journal_volume 59
_journal_year 2014
_chemical_formula_moiety 'C8 H14 Mg N4 O8 S2'
_chemical_formula_sum 'C8 H14 Mg N4 O8 S2'
_chemical_formula_weight 382.68
_space_group_IT_number 2
_symmetry_cell_setting triclinic
_symmetry_space_group_name_Hall '-P 1'
_symmetry_space_group_name_H-M 'P -1'
_cell_angle_alpha 79.8216(15)
_cell_angle_beta 76.6220(13)
_cell_angle_gamma 69.1242(13)
_cell_formula_units_Z 1
_cell_length_a 6.75979(17)
_cell_length_b 7.60604(17)
_cell_length_c 8.57969(19)
_cell_measurement_temperature 300
_cell_volume 398.823(17)
_diffrn_ambient_temperature 300
_diffrn_measurement_device_type 'D8 ADVANCE Bruker'
_diffrn_radiation_monochromator none
_diffrn_radiation_probe x-ray
_diffrn_radiation_type 'Cu K\a~1~~2~'
_exptl_absorpt_coefficient_mu 3.861
_exptl_crystal_density_diffrn 1.57645
_pd_char_colour colourless
_pd_meas_2theta_range_inc 0.016
_pd_meas_2theta_range_max 139.9869
_pd_meas_2theta_range_min 5
_pd_meas_scan_method step
_pd_proc_ls_pref_orient_corr 'no correction'
_pd_proc_ls_profile_function PearsonVII
_pd_proc_ls_prof_R_factor 4.125
_pd_proc_ls_prof_wR_expected 0.915
_pd_proc_ls_prof_wR_factor 4.689
_pd_proc_number_of_points 8436.68125
_pd_spec_mount_mode reflection
_refine_ls_goodness_of_fit_ref 5.123
_refine_ls_R_I_factor 1.989
_refine_ls_shift/su_max 0.01000
_cod_data_source_file MgHTBA2.cif
_cod_data_source_block a
_cod_original_sg_symbol_Hall '-P 1'
_cod_original_sg_symbol_H-M P-1
_cod_original_formula_sum 'C8 H14 Mg N4 O8 S2'
_cod_database_code 4031303
_cod_database_fobs_code 4031303

loop_
_symmetry_equiv_pos_as_xyz
'x, y, z'
'-x, -y, -z'

loop_
_atom_site_label
_atom_site_type_symbol
_atom_site_fract_x
_atom_site_fract_y
_atom_site_fract_z
_atom_site_occupancy
_atom_site_B_iso_or_equiv
_atom_site_attached_hydrogens
Mg Mg 0 0 0 1 5.03(12) 0
S S 0.87609(33) -0.42454(29) -0.26180(24) 1 4.8419 0
N1 N 0.46794(57) -0.23475(68) -0.25858(56) 1 5.1999 0
H1 H 0.4454 -0.2589 -0.1380 1 6 0
N3 N 0.67199(54) -0.32051(64) -0.50424(36) 1 4.5329 0
H3 H 0.8072 -0.3746 -0.5642 1 6 0
C2 C 0.65537(85) -0.31507(92) -0.34405(73) 1 6.5496 0
C4 C 0.48876(98) -0.23326(98) -0.59193(60) 1 5.4789 0
C5 C 0.29094(72) -0.12482(78) -0.49676(50) 1 3.996 0
H5 H 0.1587 -0.0867 -0.5353 1 6 0
C6 C 0.28534(89) -0.13170(93) -0.33682(68) 1 4.2929 0
O1 O 0.52824(73) -0.23963(76) -0.74393(50) 1 5.7242 0
O2 O 0.11581(70) -0.04416(65) -0.23941(51) 1 5.382 0
O3 O 0.15828(69) 0.19355(59) -0.02072(55) 1 6.7411 0
O4 O 0.27630(59) -0.23537(50) 0.06867(46) 1 3.8951 2
H3a H 0.10435 0.31558 -0.05168 1 6 0
H3b H 0.28845 0.16419 -0.0174 1 6 0

loop_
_diffrn_radiation_wavelength
_diffrn_radiation_wavelength_wt
1.5406 1.0000
1.5443 0.5000

loop_
_geom_angle_atom_site_label_1
_geom_angle_atom_site_label_2
_geom_angle_atom_site_label_3
_geom_angle
_geom_angle_site_symmetry_1
_geom_angle_site_symmetry_3
H1 N1 C2 119.75 1_555 1_555
H1 N1 C6 119.65 1_555 1_555
C2 N1 C6 120.08(79) 1_555 1_555
H3 N3 C2 118.26 1_555 1_555
H3 N3 C4 117.58 1_555 1_555
C2 N3 C4 124.03(74) 1_555 1_555
C5 C4 N3 114.63(59) 1_555 1_555
C5 C4 O1 126.84(79) 1_555 1_555
O1 C4 N3 117.79(70) 1_555 1_555
H5 C5 C4 120.11 1_555 1_555
H5 C5 C6 119.12 1_555 1_555
C6 C5 C4 117.46(67) 1_555 1_555
O2 C6 N1 113.29(61) 1_555 1_555
O2 C6 C5 123.00(73) 1_555 1_555
H3a O3 H3b 110.41 1_555 1_555
S C2 N1 122.31(67) 1_555 1_555
S C2 N3 118.34(59) 1_555 1_555
N1 C2 N3 119.24(68) 1_555 1_555
N1 C6 C5 123.81(75) 1_555 1_555
O2 Mg O3 90.99(22) 1_555 1_555
O2 Mg O4 90.45(20) 1_555 1_555
O3 Mg O4 92.20(22) 1_555 1_555

loop_
_geom_bond_atom_site_label_1
_geom_bond_atom_site_label_2
_geom_bond_distance
_geom_bond_site_symmetry_2
Mg O2 2.0633(43) .
Mg O3 2.0702(63) .
Mg O4 2.1895(50) .
S C2 1.6768(93) .
N1 H1 1.00353 .
N1 C2 1.301(10) .
N1 C6 1.448(11) .
N3 H3 0.92656 .
N3 C2 1.3596(70) .
N3 C4 1.486(11) .
C4 C5 1.443(10) .
C4 O1 1.2753(66) .
C5 H5 0.95429 .
C5 C6 1.3562(73) .
C6 O2 1.2903(95) .
O3 H3a 0.88401 .
O3 H3b 0.83322 .

loop_
_geom_hbond_atom_site_label_D
_geom_hbond_atom_site_label_H
_geom_hbond_atom_site_label_A
_geom_hbond_distance_DH
_geom_hbond_distance_HA
_geom_hbond_distance_DA
_geom_hbond_angle_DHA
_geom_hbond_site_symmetry_A
N1 H1 O4 1.0 1.87 2.807(6) 153 1_555
O3 H3b O1 0.83 2.23 2.644(7) 111 2_654
